data_7155040
loop_
_publ_author_name
'Broadley, Kenneth J.'
'Burnell, Erica'
'Davies, Robin H.'
'Lee, Alan T. L.'
'Snee, Stephen'
'Thomas, Eric J.'

_publ_section_title
;
 The synthesis of a series of adenosine A3 receptor agonists.
;
_journal_issue 15
_journal_name_full 'Organic &amp; biomolecular chemistry'
_journal_page_first 3765
_journal_page_last 3781
_journal_paper_doi 10.1039/c6ob00244g
_journal_volume 14
_journal_year 2016
_chemical_formula_moiety 'C15 H16 Br N3 O4'
_chemical_formula_sum 'C15 H16 Br N3 O4'
_chemical_formula_weight 382.22
_chemical_name_systematic
; 
 ? 
;
_space_group_IT_number 29
_symmetry_cell_setting orthorhombic
_symmetry_space_group_name_Hall 'P 2c -2ac'
_symmetry_space_group_name_H-M 'P c a 21'
_atom_sites_solution_hydrogens geom
_atom_sites_solution_primary direct
_atom_sites_solution_secondary difmap
_audit_creation_method SHELXL-97
_audit_update_record
;
2015-12-14 deposited with the CCDC.
2016-03-14 downloaded from the CCDC.
;
_cell_angle_alpha 90.00
_cell_angle_beta 90.00
_cell_angle_gamma 90.00
_cell_formula_units_Z 8
_cell_length_a 27.5444(14)
_cell_length_b 4.0773(4)
_cell_length_c 26.9996(14)
_cell_measurement_reflns_used 7560
_cell_measurement_temperature 100(2)
_cell_measurement_theta_max 25.6266
_cell_measurement_theta_min 1.6283
_cell_volume 3032.2(4)
_computing_cell_refinement
;
CrysAlisPro, Oxford Diffraction Ltd.,
Version 1.171.34.44 (release 25-10-2010 CrysAlis171 .NET)
(compiled Oct 25 2010,18:11:34)
;
_computing_data_collection
;
CrystalClear-SM Expert 2.0 r5 (Rigaku, 2010)
;
_computing_data_reduction
;
CrysAlisPro, Oxford Diffraction Ltd.,
Version 1.171.34.44 (release 25-10-2010 CrysAlis171 .NET)
(compiled Oct 25 2010,18:11:34)
;
_computing_molecular_graphics 'Bruker SHELXTL'
_computing_publication_material 'Bruker SHELXTL'
_computing_structure_refinement 'SHELXL-97 (Sheldrick, 1997)'
_computing_structure_solution 'SHELXS-97 (Sheldrick, 1990)'
_diffrn_ambient_temperature 100(2)
_diffrn_detector_area_resol_mean 28.5714
_diffrn_measured_fraction_theta_full 0.984
_diffrn_measured_fraction_theta_max 0.984
_diffrn_measurement_device_type 'CCD area detector'
_diffrn_measurement_method dtprofit.ref
_diffrn_radiation_monochromator silicon
_diffrn_radiation_source 'Station I19, Diamond'
_diffrn_radiation_type synchrotron
_diffrn_radiation_wavelength 0.68890
_diffrn_reflns_av_R_equivalents 0.0822
_diffrn_reflns_av_sigmaI/netI 0.0731
_diffrn_reflns_limit_h_max 32
_diffrn_reflns_limit_h_min -32
_diffrn_reflns_limit_k_max 4
_diffrn_reflns_limit_k_min -3
_diffrn_reflns_limit_l_max 32
_diffrn_reflns_limit_l_min -32
_diffrn_reflns_number 18225
_diffrn_reflns_theta_full 24.21
_diffrn_reflns_theta_max 24.21
_diffrn_reflns_theta_min 2.62
_exptl_absorpt_coefficient_mu 2.736
_exptl_absorpt_correction_T_max 1.00000
_exptl_absorpt_correction_T_min 0.66861
_exptl_absorpt_correction_type multi-scan
_exptl_absorpt_process_details
;
CrysAlisPro, Oxford Diffraction Ltd.,
Version 1.171.34.44 (release 25-10-2010 CrysAlis171 .NET)
(compiled Oct 25 2010,18:11:34)
Empirical absorption correction using spherical harmonics,
 implemented in SCALE3 ABSPACK scaling algorithm.
;
_exptl_crystal_colour colourless
_exptl_crystal_density_diffrn 1.675
_exptl_crystal_density_method 'not measured'
_exptl_crystal_description needle
_exptl_crystal_F_000 1552
_exptl_crystal_size_max 0.1
_exptl_crystal_size_mid 0.02
_exptl_crystal_size_min 0.01
_refine_diff_density_max 1.607
_refine_diff_density_min -0.849
_refine_diff_density_rms 0.133
_refine_ls_abs_structure_details 'Flack H D (1983), Acta Cryst. A39, 876-881'
_refine_ls_abs_structure_Flack 0.012(14)
_refine_ls_extinction_method none
_refine_ls_goodness_of_fit_ref 1.076
_refine_ls_hydrogen_treatment constr
_refine_ls_matrix_type full
_refine_ls_number_parameters 423
_refine_ls_number_reflns 5167
_refine_ls_number_restraints 2
_refine_ls_restrained_S_all 1.076
_refine_ls_R_factor_all 0.0716
_refine_ls_R_factor_gt 0.0638
_refine_ls_shift/su_max 0.001
_refine_ls_shift/su_mean 0.000
_refine_ls_structure_factor_coef Fsqd
_refine_ls_weighting_details 'calc w=1/[\s^2^(Fo^2^)+(0.0764P)^2^+9.9278P] where P=(Fo^2^+2Fc^2^)/3'
_refine_ls_weighting_scheme calc
_refine_ls_wR_factor_gt 0.1520
_refine_ls_wR_factor_ref 0.1580
_reflns_number_gt 4672
_reflns_number_total 5167
_reflns_threshold_expression >2sigma(I)
_cod_data_source_file c6ob00244g3.cif
_cod_data_source_block s3495b-29
_cod_depositor_comments
;
The following automatic conversions were performed:

'_symmetry_cell_setting' value 'Orthorhombic' changed to
'orthorhombic' according to
/usr/data/users/saulius/crontab/automatic-downloads/rss-feeds/RSC/lib/dictionaries/cif_core.dic
dictionary named 'cif_core.dic' version 2.4.2 from 2011-04-26.

Automatic conversion script
Id: cif_fix_values 4268 2015-11-12 08:31:59Z antanas 

 Adding full bibliography for 7155038--7155040.cif.
;
_cod_original_sg_symbol_Hall P2c-2ac
_cod_original_sg_symbol_H-M Pca21
_cod_database_code 7155040

loop_
_symmetry_equiv_pos_as_xyz
'x, y, z'
'-x, -y, z+1/2'
'x+1/2, -y, z'
'-x+1/2, y, z+1/2'

loop_
_atom_site_label
_atom_site_type_symbol
_atom_site_fract_x
_atom_site_fract_y
_atom_site_fract_z
_atom_site_U_iso_or_equiv
_atom_site_adp_type
_atom_site_occupancy
_atom_site_symmetry_multiplicity
_atom_site_calc_flag
_atom_site_refinement_flags
Br1 Br 0.65779(3) -1.0608(2) 0.83790(3) 0.0312(2) Uani 1 1 d .
O1 O 0.7594(2) -0.6958(16) 0.80925(19) 0.0292(14) Uani 1 1 d .
O2 O 0.7212(2) -0.3845(16) 0.6472(2) 0.0301(14) Uani 1 1 d .
O3 O 0.6936(2) -0.476(2) 0.5446(2) 0.0499(19) Uani 1 1 d .
O4 O 0.5823(2) -0.7963(17) 0.6609(2) 0.0377(15) Uani 1 1 d .
H4 H 0.5707 -0.7137 0.6859 0.057 Uiso 1 1 calc RD
N1 N 0.7856(3) -0.4391(19) 0.7391(2) 0.0291(16) Uani 1 1 d .
N2 N 0.6953(3) -0.363(3) 0.4941(3) 0.052(3) Uani 1 1 d .
N3 N 0.8355(3) -0.455(2) 0.8107(3) 0.0326(18) Uani 1 1 d .
C1 C 0.6776(3) -0.857(2) 0.7783(3) 0.0279(19) Uani 1 1 d .
C2 C 0.7218(3) -0.714(2) 0.7743(3) 0.0284(19) Uani 1 1 d .
C3 C 0.7953(3) -0.518(2) 0.7852(3) 0.0271(19) Uani 1 1 d .
C4 C 0.7386(3) -0.551(2) 0.7314(3) 0.0269(18) Uani 1 1 d .
C5 C 0.7076(3) -0.542(2) 0.6907(3) 0.0285(19) Uani 1 1 d .
C6 C 0.7463(4) -0.610(2) 0.6135(3) 0.032(2) Uani 1 1 d .
H6A H 0.7329 -0.8289 0.6167 0.038 Uiso 1 1 calc R
H6B H 0.7806 -0.6188 0.6216 0.038 Uiso 1 1 calc R
C7 C 0.7397(3) -0.488(2) 0.5610(3) 0.031(2) Uani 1 1 d .
C8 C 0.7408(3) -0.327(3) 0.4844(3) 0.035(2) Uani 1 1 d .
C9 C 0.7709(3) -0.402(2) 0.5258(3) 0.032(2) Uani 1 1 d .
H9 H 0.8046 -0.3940 0.5278 0.039 Uiso 1 1 calc R
C10 C 0.7576(4) -0.215(3) 0.4343(3) 0.045(3) Uani 1 1 d .
H10A H 0.7837 -0.0610 0.4381 0.068 Uiso 1 1 calc R
H10B H 0.7312 -0.1119 0.4171 0.068 Uiso 1 1 calc R
H10C H 0.7688 -0.4006 0.4156 0.068 Uiso 1 1 calc R
C11 C 0.6617(3) -0.678(2) 0.6941(3) 0.0265(18) Uani 1 1 d .
C12 C 0.6274(3) -0.647(3) 0.6502(3) 0.034(2) Uani 1 1 d .
H12A H 0.6223 -0.4173 0.6426 0.041 Uiso 1 1 calc R
H12B H 0.6418 -0.7514 0.6215 0.041 Uiso 1 1 calc R
C13 C 0.6465(3) -0.843(2) 0.7378(3) 0.0268(18) Uani 1 1 d .
H13 H 0.6161 -0.9413 0.7393 0.032 Uiso 1 1 calc R
C14 C 0.8751(3) -0.276(3) 0.7859(3) 0.036(2) Uani 1 1 d .
H14A H 0.8624 -0.0821 0.7706 0.054 Uiso 1 1 calc R
H14B H 0.8895 -0.4144 0.7611 0.054 Uiso 1 1 calc R
H14C H 0.8993 -0.2165 0.8099 0.054 Uiso 1 1 calc R
C15 C 0.8445(4) -0.596(3) 0.8599(3) 0.036(2) Uani 1 1 d .
H15A H 0.8733 -0.7278 0.8589 0.054 Uiso 1 1 calc R
H15B H 0.8173 -0.7300 0.8694 0.054 Uiso 1 1 calc R
H15C H 0.8486 -0.4226 0.8836 0.054 Uiso 1 1 calc R
Br2 Br 0.88489(3) 0.1768(2) 0.46677(3) 0.0332(2) Uani 1 1 d .
O5 O 0.9798(2) 0.5823(15) 0.50590(18) 0.0277(13) Uani 1 1 d .
O6 O 0.9583(2) 0.4444(16) 0.67586(19) 0.0300(14) Uani 1 1 d .
O7 O 0.9647(2) 0.1514(17) 0.7757(2) 0.0372(15) Uani 1 1 d .
O8 O 0.8328(2) -0.1145(18) 0.6513(2) 0.0377(16) Uani 1 1 d .
H8 H 0.8172 -0.1661 0.6759 0.057 Uiso 1 1 calc R
N4 N 1.0107(2) 0.6807(19) 0.5828(2) 0.0284(16) Uani 1 1 d .
N5 N 0.9750(3) 0.231(2) 0.8258(2) 0.0388(19) Uani 1 1 d .
N6 N 1.0494(3) 0.902(2) 0.5110(2) 0.0320(17) Uani 1 1 d .
C16 C 0.9072(3) 0.260(2) 0.5316(3) 0.0276(19) Uani 1 1 d .
C17 C 0.9494(3) 0.436(2) 0.5400(3) 0.0283(19) Uani 1 1 d .
C18 C 1.0157(3) 0.727(2) 0.5351(3) 0.0275(18) Uani 1 1 d .
C19 C 0.9686(3) 0.490(2) 0.5869(3) 0.0246(17) Uani 1 1 d .
C20 C 0.9434(3) 0.377(2) 0.6280(3) 0.0248(18) Uani 1 1 d .
C21 C 0.9962(3) 0.223(2) 0.6928(3) 0.0282(19) Uani 1 1 d .
H21A H 1.0266 0.2719 0.6762 0.034 Uiso 1 1 calc R
H21B H 0.9874 -0.0023 0.6857 0.034 Uiso 1 1 calc R
C22 C 1.0014(3) 0.272(2) 0.7472(3) 0.0257(18) Uani 1 1 d .
C23 C 1.0166(3) 0.384(3) 0.8250(3) 0.034(2) Uani 1 1 d .
C24 C 1.0348(3) 0.417(2) 0.7752(3) 0.031(2) Uani 1 1 d .
H24 H 1.0634 0.5170 0.7650 0.037 Uiso 1 1 calc R
C25 C 1.0396(3) 0.508(3) 0.8717(3) 0.035(2) Uani 1 1 d .
H25A H 1.0643 0.3566 0.8822 0.052 Uiso 1 1 calc R
H25B H 1.0154 0.5269 0.8970 0.052 Uiso 1 1 calc R
H25C H 1.0540 0.7186 0.8657 0.052 Uiso 1 1 calc R
C26 C 0.9002(3) 0.192(2) 0.6209(3) 0.0296(19) Uani 1 1 d .
C27 C 0.8738(3) 0.072(2) 0.6658(3) 0.0296(19) Uani 1 1 d .
H27A H 0.8953 -0.0632 0.6856 0.035 Uiso 1 1 calc R
H27B H 0.8635 0.2565 0.6858 0.035 Uiso 1 1 calc R
C28 C 0.8828(3) 0.136(2) 0.5729(3) 0.0276(19) Uani 1 1 d .
H28 H 0.8546 0.0145 0.5684 0.033 Uiso 1 1 calc R
C29 C 1.0891(3) 1.043(3) 0.5380(3) 0.035(2) Uani 1 1 d .
H29A H 1.1147 0.8846 0.5411 0.053 Uiso 1 1 calc R
H29B H 1.0782 1.1072 0.5703 0.053 Uiso 1 1 calc R
H29C H 1.1009 1.2322 0.5206 0.053 Uiso 1 1 calc R
C30 C 1.0536(4) 0.887(3) 0.4571(3) 0.041(2) Uani 1 1 d .
H30A H 1.0648 1.0948 0.4448 0.062 Uiso 1 1 calc R
H30B H 1.0224 0.8384 0.4429 0.062 Uiso 1 1 calc R
H30C H 1.0763 0.7188 0.4480 0.062 Uiso 1 1 calc R

loop_
_atom_site_aniso_label
_atom_site_aniso_U_11
_atom_site_aniso_U_22
_atom_site_aniso_U_33
_atom_site_aniso_U_23
_atom_site_aniso_U_13
_atom_site_aniso_U_12
Br1 0.0394(4) 0.0412(5) 0.0128(3) 0.0047(4) 0.0032(3) -0.0002(3)
O1 0.034(3) 0.040(4) 0.014(3) 0.001(2) -0.004(2) -0.001(3)
O2 0.034(3) 0.039(4) 0.017(3) 0.003(3) 0.003(2) 0.002(3)
O3 0.038(4) 0.088(6) 0.024(3) 0.011(3) 0.001(3) -0.010(4)
O4 0.032(3) 0.057(5) 0.025(3) 0.004(3) 0.001(2) -0.002(3)
N1 0.038(4) 0.034(5) 0.015(3) 0.005(3) -0.001(3) 0.001(3)
N2 0.041(5) 0.096(8) 0.020(4) 0.007(4) 0.001(3) 0.003(5)
N3 0.033(4) 0.046(5) 0.019(3) 0.008(3) -0.003(3) -0.004(3)
C1 0.039(5) 0.034(6) 0.011(3) -0.001(3) 0.002(3) 0.004(4)
C2 0.033(4) 0.041(6) 0.011(3) -0.002(4) 0.000(3) 0.005(4)
C3 0.023(4) 0.037(6) 0.021(4) 0.002(4) 0.004(3) 0.000(3)
C4 0.032(4) 0.033(5) 0.015(4) 0.005(3) 0.002(3) 0.003(4)
C5 0.036(5) 0.039(6) 0.011(3) -0.003(4) -0.001(3) 0.008(4)
C6 0.041(5) 0.035(6) 0.020(4) 0.007(4) 0.003(3) 0.005(4)
C7 0.041(5) 0.033(6) 0.020(4) 0.001(4) 0.001(3) -0.004(4)
C8 0.043(5) 0.046(6) 0.016(4) 0.007(4) -0.002(3) -0.007(4)
C9 0.033(5) 0.036(6) 0.027(4) -0.003(4) -0.002(3) -0.004(4)
C10 0.058(6) 0.061(7) 0.018(4) 0.011(4) 0.004(4) -0.010(5)
C11 0.036(4) 0.035(5) 0.009(3) 0.005(3) 0.000(3) -0.001(4)
C12 0.033(5) 0.048(6) 0.022(4) 0.008(4) -0.003(3) 0.000(4)
C13 0.028(4) 0.034(5) 0.018(4) 0.006(3) 0.002(3) 0.001(3)
C14 0.041(5) 0.049(7) 0.017(4) 0.002(4) 0.003(3) -0.005(4)
C15 0.047(6) 0.043(7) 0.019(4) 0.002(4) -0.003(3) -0.005(4)
Br2 0.0412(4) 0.0465(5) 0.0119(3) -0.0032(4) -0.0026(3) -0.0071(4)
O5 0.033(3) 0.037(4) 0.013(3) -0.002(2) -0.002(2) -0.003(3)
O6 0.038(3) 0.040(4) 0.012(2) -0.002(2) -0.005(2) 0.009(3)
O7 0.040(3) 0.053(4) 0.018(3) -0.002(3) -0.004(2) -0.009(3)
O8 0.038(3) 0.054(5) 0.021(3) 0.005(3) 0.002(2) -0.003(3)
N4 0.026(4) 0.044(5) 0.015(3) -0.001(3) -0.001(3) -0.001(3)
N5 0.044(4) 0.059(6) 0.013(3) 0.000(3) -0.003(3) -0.010(4)
N6 0.039(4) 0.040(5) 0.017(3) 0.005(3) 0.002(3) -0.005(3)
C16 0.036(5) 0.030(6) 0.017(4) 0.001(3) 0.000(3) 0.001(4)
C17 0.028(4) 0.041(6) 0.016(4) 0.001(4) 0.004(3) 0.002(4)
C18 0.030(4) 0.030(5) 0.023(4) -0.003(4) 0.000(3) 0.001(3)
C19 0.031(4) 0.029(5) 0.015(4) -0.004(3) -0.002(3) 0.007(3)
C20 0.037(5) 0.025(5) 0.013(3) -0.008(3) -0.002(3) 0.005(3)
C21 0.026(4) 0.044(6) 0.014(4) -0.002(4) -0.001(3) 0.009(4)
C22 0.032(4) 0.027(5) 0.017(4) 0.003(3) 0.001(3) -0.001(3)
C23 0.032(4) 0.055(7) 0.015(4) 0.002(4) -0.002(3) 0.000(4)
C24 0.033(4) 0.046(6) 0.014(4) -0.006(4) 0.000(3) -0.004(4)
C25 0.042(5) 0.044(6) 0.019(4) -0.002(4) -0.001(4) -0.003(4)
C26 0.032(4) 0.038(6) 0.018(4) 0.001(4) -0.001(3) 0.004(4)
C27 0.030(4) 0.042(6) 0.017(4) 0.006(4) 0.004(3) 0.005(4)
C28 0.029(4) 0.034(6) 0.019(4) -0.006(3) 0.000(3) -0.004(3)
C29 0.036(5) 0.045(6) 0.025(4) 0.001(4) -0.002(3) 0.000(4)
C30 0.054(6) 0.051(7) 0.019(5) 0.003(4) 0.003(4) -0.009(4)

loop_
_atom_type_symbol
_atom_type_description
_atom_type_scat_dispersion_real
_atom_type_scat_dispersion_imag
_atom_type_scat_source
C C 0.0033 0.0016 'International Tables Vol C Tables 4.2.6.8 and 6.1.1.4'
H H 0.0000 0.0000 'International Tables Vol C Tables 4.2.6.8 and 6.1.1.4'
Br Br -0.2901 2.4595 'International Tables Vol C Tables 4.2.6.8 and 6.1.1.4'
N N 0.0061 0.0033 'International Tables Vol C Tables 4.2.6.8 and 6.1.1.4'
O O 0.0106 0.0060 'International Tables Vol C Tables 4.2.6.8 and 6.1.1.4'

loop_
_geom_angle_atom_site_label_1
_geom_angle_atom_site_label_2
_geom_angle_atom_site_label_3
_geom_angle
C3 O1 C2 103.8(6)
C5 O2 C6 111.2(7)
C7 O3 N2 107.0(7)
C12 O4 H4 109.5
C3 N1 C4 104.6(7)
C8 N2 O3 105.1(7)
C3 N3 C15 122.2(8)
C3 N3 C14 118.4(7)
C15 N3 C14 118.7(7)
C2 C1 C13 118.4(7)
C2 C1 Br1 121.1(6)
C13 C1 Br1 120.5(6)
C1 C2 O1 129.2(7)
C1 C2 C4 124.1(7)
O1 C2 C4 106.7(7)
N1 C3 N3 127.9(8)
N1 C3 O1 115.2(7)
N3 C3 O1 116.9(7)
N1 C4 C5 133.0(7)
N1 C4 C2 109.6(7)
C5 C4 C2 117.3(8)
C11 C5 O2 119.3(7)
C11 C5 C4 119.9(7)
O2 C5 C4 120.7(8)
O2 C6 C7 108.6(7)
O2 C6 H6A 110.0
C7 C6 H6A 110.0
O2 C6 H6B 110.0
C7 C6 H6B 110.0
H6A C6 H6B 108.4
C9 C7 O3 111.5(8)
C9 C7 C6 132.6(9)
O3 C7 C6 115.7(7)
N2 C8 C9 112.5(8)
N2 C8 C10 121.2(8)
C9 C8 C10 126.3(9)
C7 C9 C8 103.9(8)
C7 C9 H9 128.1
C8 C9 H9 128.1
C8 C10 H10A 109.5
C8 C10 H10B 109.5
H10A C10 H10B 109.5
C8 C10 H10C 109.5
H10A C10 H10C 109.5
H10B C10 H10C 109.5
C5 C11 C13 121.0(7)
C5 C11 C12 119.0(7)
C13 C11 C12 120.1(8)
O4 C12 C11 110.7(7)
O4 C12 H12A 109.5
C11 C12 H12A 109.5
O4 C12 H12B 109.5
C11 C12 H12B 109.5
H12A C12 H12B 108.1
C1 C13 C11 119.3(8)
C1 C13 H13 120.4
C11 C13 H13 120.4
N3 C14 H14A 109.5
N3 C14 H14B 109.5
H14A C14 H14B 109.5
N3 C14 H14C 109.5
H14A C14 H14C 109.5
H14B C14 H14C 109.5
N3 C15 H15A 109.5
N3 C15 H15B 109.5
H15A C15 H15B 109.5
N3 C15 H15C 109.5
H15A C15 H15C 109.5
H15B C15 H15C 109.5
C17 O5 C18 103.7(6)
C20 O6 C21 112.5(6)
C22 O7 N5 107.9(6)
C27 O8 H8 109.5
C18 N4 C19 104.3(7)
C23 N5 O7 105.6(6)
C18 N6 C29 119.7(7)
C18 N6 C30 121.2(7)
C29 N6 C30 117.5(7)
C17 C16 C28 117.4(7)
C17 C16 Br2 121.3(6)
C28 C16 Br2 121.2(6)
C16 C17 O5 128.6(7)
C16 C17 C19 123.6(8)
O5 C17 C19 107.8(7)
N4 C18 N6 129.1(8)
N4 C18 O5 114.7(7)
N6 C18 O5 116.2(7)
C17 C19 C20 118.9(8)
C17 C19 N4 109.4(7)
C20 C19 N4 131.5(7)
O6 C20 C19 122.1(8)
O6 C20 C26 118.7(7)
C19 C20 C26 119.2(7)
O6 C21 C22 107.3(7)
O6 C21 H21A 110.3
C22 C21 H21A 110.3
O6 C21 H21B 110.3
C22 C21 H21B 110.3
H21A C21 H21B 108.5
C24 C22 O7 110.6(7)
C24 C22 C21 133.4(8)
O7 C22 C21 115.9(7)
N5 C23 C24 111.3(7)
N5 C23 C25 121.2(7)
C24 C23 C25 127.4(8)
C22 C24 C23 104.5(8)
C22 C24 H24 127.8
C23 C24 H24 127.8
C23 C25 H25A 109.5
C23 C25 H25B 109.5
H25A C25 H25B 109.5
C23 C25 H25C 109.5
H25A C25 H25C 109.5
H25B C25 H25C 109.5
C28 C26 C20 119.8(7)
C28 C26 C27 122.0(8)
C20 C26 C27 118.2(7)
O8 C27 C26 109.9(7)
O8 C27 H27A 109.7
C26 C27 H27A 109.7
O8 C27 H27B 109.7
C26 C27 H27B 109.7
H27A C27 H27B 108.2
C16 C28 C26 121.0(8)
C16 C28 H28 119.5
C26 C28 H28 119.5
N6 C29 H29A 109.5
N6 C29 H29B 109.5
H29A C29 H29B 109.5
N6 C29 H29C 109.5
H29A C29 H29C 109.5
H29B C29 H29C 109.5
N6 C30 H30A 109.5
N6 C30 H30B 109.5
H30A C30 H30B 109.5
N6 C30 H30C 109.5
H30A C30 H30C 109.5
H30B C30 H30C 109.5

loop_
_geom_bond_atom_site_label_1
_geom_bond_atom_site_label_2
_geom_bond_distance
Br1 C1 1.893(8)
O1 C3 1.389(10)
O1 C2 1.401(9)
O2 C5 1.391(10)
O2 C6 1.466(11)
O3 C7 1.345(12)
O3 N2 1.441(10)
O4 C12 1.412(11)
O4 H4 0.8200
N1 C3 1.313(10)
N1 C4 1.388(11)
N2 C8 1.287(13)
N3 C3 1.329(11)
N3 C15 1.467(10)
N3 C14 1.473(12)
C1 C2 1.354(12)
C1 C13 1.390(11)
C2 C4 1.413(11)
C4 C5 1.394(11)
C5 C11 1.380(12)
C6 C7 1.514(11)
C6 H6A 0.9700
C6 H6B 0.9700
C7 C9 1.327(12)
C8 C9 1.427(12)
C8 C10 1.502(11)
C9 H9 0.9300
C10 H10A 0.9600
C10 H10B 0.9600
C10 H10C 0.9600
C11 C13 1.422(11)
C11 C12 1.522(11)
C12 H12A 0.9700
C12 H12B 0.9700
C13 H13 0.9300
C14 H14A 0.9600
C14 H14B 0.9600
C14 H14C 0.9600
C15 H15A 0.9600
C15 H15B 0.9600
C15 H15C 0.9600
Br2 C16 1.887(8)
O5 C17 1.382(10)
O5 C18 1.397(10)
O6 C20 1.385(9)
O6 C21 1.454(10)
O7 C22 1.362(10)
O7 N5 1.419(9)
O8 C27 1.415(11)
O8 H8 0.8200
N4 C18 1.309(10)
N4 C19 1.399(11)
N5 C23 1.307(12)
N6 C18 1.336(11)
N6 C29 1.435(11)
N6 C30 1.462(10)
C16 C17 1.381(12)
C16 C28 1.396(12)
C17 C19 1.390(11)
C19 C20 1.389(11)
C20 C26 1.419(13)
C21 C22 1.488(10)
C21 H21A 0.9700
C21 H21B 0.9700
C22 C24 1.329(12)
C23 C24 1.440(11)
C23 C25 1.497(11)
C24 H24 0.9300
C25 H25A 0.9600
C25 H25B 0.9600
C25 H25C 0.9600
C26 C28 1.401(11)
C26 C27 1.496(11)
C27 H27A 0.9700
C27 H27B 0.9700
C28 H28 0.9300
C29 H29A 0.9600
C29 H29B 0.9600
C29 H29C 0.9600
C30 H30A 0.9600
C30 H30B 0.9600
C30 H30C 0.9600

loop_
_geom_hbond_atom_site_label_D
_geom_hbond_atom_site_label_H
_geom_hbond_atom_site_label_A
_geom_hbond_distance_DH
_geom_hbond_distance_HA
_geom_hbond_distance_DA
_geom_hbond_angle_DHA
O8 H8 N1 0.82 2.21 3.010(9) 163.7

loop_
_geom_torsion_atom_site_label_1
_geom_torsion_atom_site_label_2
_geom_torsion_atom_site_label_3
_geom_torsion_atom_site_label_4
_geom_torsion
C7 O3 N2 C8 1.8(12)
C13 C1 C2 O1 -179.5(8)
Br1 C1 C2 O1 2.1(13)
C13 C1 C2 C4 -0.2(14)
Br1 C1 C2 C4 -178.5(7)
C3 O1 C2 C1 -179.3(9)
C3 O1 C2 C4 1.3(9)
C4 N1 C3 N3 -177.9(9)
C4 N1 C3 O1 3.9(10)
C15 N3 C3 N1 -171.4(9)
C14 N3 C3 N1 -0.2(15)
C15 N3 C3 O1 6.8(13)
C14 N3 C3 O1 178.0(8)
C2 O1 C3 N1 -3.4(10)
C2 O1 C3 N3 178.2(8)
C3 N1 C4 C5 179.9(10)
C3 N1 C4 C2 -2.9(10)
C1 C2 C4 N1 -178.6(8)
O1 C2 C4 N1 0.9(10)
C1 C2 C4 C5 -0.9(14)
O1 C2 C4 C5 178.6(8)
C6 O2 C5 C11 -93.2(10)
C6 O2 C5 C4 90.1(10)
N1 C4 C5 C11 179.8(10)
C2 C4 C5 C11 2.8(13)
N1 C4 C5 O2 -3.5(16)
C2 C4 C5 O2 179.5(8)
C5 O2 C6 C7 154.0(7)
N2 O3 C7 C9 -1.7(12)
N2 O3 C7 C6 -178.5(9)
O2 C6 C7 C9 122.0(12)
O2 C6 C7 O3 -62.0(11)
O3 N2 C8 C9 -1.2(12)
O3 N2 C8 C10 179.1(10)
O3 C7 C9 C8 1.0(12)
C6 C7 C9 C8 177.1(10)
N2 C8 C9 C7 0.2(13)
C10 C8 C9 C7 179.9(10)
O2 C5 C11 C13 179.5(8)
C4 C5 C11 C13 -3.8(14)
O2 C5 C11 C12 -0.4(13)
C4 C5 C11 C12 176.3(9)
C5 C11 C12 O4 -179.3(8)
C13 C11 C12 O4 0.7(12)
C2 C1 C13 C11 -0.7(13)
Br1 C1 C13 C11 177.7(6)
C5 C11 C13 C1 2.7(14)
C12 C11 C13 C1 -177.3(8)
C22 O7 N5 C23 -1.3(10)
C28 C16 C17 O5 -179.9(8)
Br2 C16 C17 O5 2.5(14)
C28 C16 C17 C19 0.8(14)
Br2 C16 C17 C19 -176.8(7)
C18 O5 C17 C16 179.1(9)
C18 O5 C17 C19 -1.5(9)
C19 N4 C18 N6 177.9(9)
C19 N4 C18 O5 0.2(10)
C29 N6 C18 N4 5.8(15)
C30 N6 C18 N4 170.9(9)
C29 N6 C18 O5 -176.5(8)
C30 N6 C18 O5 -11.5(12)
C17 O5 C18 N4 0.9(10)
C17 O5 C18 N6 -177.1(8)
C16 C17 C19 C20 -3.0(14)
O5 C17 C19 C20 177.6(7)
C16 C17 C19 N4 -178.8(8)
O5 C17 C19 N4 1.7(10)
C18 N4 C19 C17 -1.2(10)
C18 N4 C19 C20 -176.3(9)
C21 O6 C20 C19 -82.3(10)
C21 O6 C20 C26 99.4(9)
C17 C19 C20 O6 -174.8(8)
N4 C19 C20 O6 0.0(15)
C17 C19 C20 C26 3.5(12)
N4 C19 C20 C26 178.2(9)
C20 O6 C21 C22 -168.0(7)
N5 O7 C22 C24 1.2(10)
N5 O7 C22 C21 -177.9(7)
O6 C21 C22 C24 -106.5(11)
O6 C21 C22 O7 72.4(10)
O7 N5 C23 C24 0.9(11)
O7 N5 C23 C25 -179.9(8)
O7 C22 C24 C23 -0.6(11)
C21 C22 C24 C23 178.3(10)
N5 C23 C24 C22 -0.2(12)
C25 C23 C24 C22 -179.3(10)
O6 C20 C26 C28 176.4(8)
C19 C20 C26 C28 -1.9(13)
O6 C20 C26 C27 -1.9(12)
C19 C20 C26 C27 179.8(8)
C28 C26 C27 O8 3.6(12)
C20 C26 C27 O8 -178.1(8)
C17 C16 C28 C26 0.9(13)
Br2 C16 C28 C26 178.5(7)
C20 C26 C28 C16 -0.3(13)
C27 C26 C28 C16 177.9(8)
